data_4324066
loop_
_publ_author_name
'Pravat Bhattacharyya'
'Alexandra M. Z. Slawin'
'Martin B. Smith'
'J. Derek Woollins'

_publ_section_title
;
 Palladium(II) and Platinum(II) Complexes of the Heterodifunctional Ligand
 Ph2PNHP(O)Ph2
;
_journal_name_full 'Inorganic Chemistry'
_journal_page_first 3675
_journal_page_last 3682
_journal_paper_doi 10.1021/ic951247d
_journal_volume 35
_journal_year 1996
_chemical_formula_moiety 'C24 H21 N O P2 '
_chemical_formula_sum 'C24 H21 N O P2'
_chemical_formula_weight 401.38
_space_group_IT_number 2
_symmetry_cell_setting triclinic
_symmetry_Int_Tables_number 2
_symmetry_space_group_name_Hall '-P 1'
_symmetry_space_group_name_H-M 'P -1'
_audit_creation_date 'Mon Oct  9 15:15:12 1995'
_audit_creation_method 'from TEXRAY.INF file'
_cell_angle_alpha 103.05(2)
_cell_angle_beta 99.09(2)
_cell_angle_gamma 72.98(1)
_cell_formula_units_Z 2
_cell_length_a 10.410(2)
_cell_length_b 12.083(2)
_cell_length_c 9.036(4)
_cell_measurement_reflns_used 20
_cell_measurement_temperature 293.2
_cell_measurement_theta_max 42.8
_cell_measurement_theta_min 38.6
_cell_volume 1053.6(5)
_computing_cell_refinement 'MSC/AFC Diffractometer Control'
_computing_data_collection 'MSC/AFC Diffractometer Control'
_computing_data_reduction teXsan
_computing_publication_material teXsan
_computing_structure_refinement teXsan
_computing_structure_solution 'DIRDIF92 (PATTY)'
_diffrn_ambient_temperature 293.2
_diffrn_measurement_device AFC7S
_diffrn_measurement_method 'omega/2-theta scans'
_diffrn_orient_matrix_UB_11 -0.02443
_diffrn_orient_matrix_UB_12 0.08649
_diffrn_orient_matrix_UB_13 0.04300
_diffrn_orient_matrix_UB_21 -0.09653
_diffrn_orient_matrix_UB_22 -0.00019
_diffrn_orient_matrix_UB_23 -0.00440
_diffrn_orient_matrix_UB_31 0.01668
_diffrn_orient_matrix_UB_32 -0.01709
_diffrn_orient_matrix_UB_33 0.10566
_diffrn_radiation_monochromator graphite
_diffrn_radiation_source 'X-ray tube'
_diffrn_radiation_type CuKalpha
_diffrn_radiation_wavelength 1.5418
_diffrn_reflns_av_R_equivalents 3.71
_diffrn_reflns_limit_h_max 11
_diffrn_reflns_limit_h_min 0
_diffrn_reflns_limit_k_max 13
_diffrn_reflns_limit_k_min -12
_diffrn_reflns_limit_l_max 10
_diffrn_reflns_limit_l_min -10
_diffrn_reflns_number 3337
_diffrn_reflns_theta_max 60.07
_diffrn_standards_decay_% -1.46
_diffrn_standards_interval_count 150
_diffrn_standards_number 3
_exptl_absorpt_coefficient_mu 1.982
_exptl_absorpt_correction_T_max 1.000
_exptl_absorpt_correction_T_min 0.806
_exptl_absorpt_correction_type refdelf
_exptl_absorpt_process_details Walker&Stuart_DIFABS
_exptl_crystal_colour clear
_exptl_crystal_density_diffrn 1.265
_exptl_crystal_description prism
_exptl_crystal_F_000 420.00
_exptl_crystal_size_max 0.610
_exptl_crystal_size_mid 0.320
_exptl_crystal_size_min 0.270
_refine_diff_density_max 0.79
_refine_diff_density_min -0.29
_refine_ls_extinction_coef 14.72604
_refine_ls_extinction_method Zachariasen_type_2_Gaussian_isotropic
_refine_ls_goodness_of_fit_obs 8.090
_refine_ls_matrix_type full
_refine_ls_number_parameters 275
_refine_ls_number_reflns 2622
_refine_ls_number_restraints 0
_refine_ls_R_factor_obs 0.0610
_refine_ls_shift/esd_max 0.0740
_refine_ls_structure_factor_coef F
_refine_ls_weighting_scheme sigma
_refine_ls_wR_factor_obs 0.0480
_reflns_number_observed 2622
_reflns_number_total 3141
_reflns_observed_criterion 3.00
_cod_data_source_file ic951247d_1.cif
_cod_data_source_block LH
_cod_original_sg_symbol_H-M 'P -1 '
_cod_original_formula_sum 'C24 H21 N O P2 '
_cod_database_code 4324066

loop_
_symmetry_equiv_pos_as_xyz
'   +x,   +y,   +z'
'   -x,   -y,   -z'

loop_
_atom_site_aniso_label
_atom_site_aniso_U_11
_atom_site_aniso_U_22
_atom_site_aniso_U_33
_atom_site_aniso_U_12
_atom_site_aniso_U_13
_atom_site_aniso_U_23
P(1) 0.0382(6) 0.0467(7) 0.0685(8) -0.0112(5) 0.0079(5) 0.0138(6)
P(2) 0.0452(7) 0.0519(7) 0.0915(10) -0.0147(6) 0.0074(6) 0.0269(7)
O(1) 0.048(2) 0.049(2) 0.079(2) -0.011(1) 0.013(1) 0.022(2)
N(1) 0.037(2) 0.044(2) 0.073(2) -0.016(2) 0.011(2) 0.020(2)
C(1) 0.041(2) 0.053(3) 0.061(3) -0.010(2) 0.007(2) 0.005(2)
C(2) 0.052(3) 0.127(5) 0.092(4) -0.035(3) -0.009(3) 0.044(4)
C(3) 0.072(4) 0.163(6) 0.085(4) -0.031(4) -0.005(3) 0.050(4)
C(4) 0.063(4) 0.092(4) 0.083(4) -0.012(3) -0.017(3) 0.012(3)
C(5) 0.049(3) 0.093(4) 0.120(5) -0.026(3) -0.015(3) 0.028(4)
C(6) 0.051(3) 0.101(4) 0.093(4) -0.031(3) -0.001(3) 0.031(3)
C(7) 0.034(2) 0.049(3) 0.070(3) -0.013(2) 0.008(2) 0.006(2)
C(8) 0.070(3) 0.058(3) 0.073(4) -0.018(3) 0.008(3) 0.012(3)
C(9) 0.068(3) 0.048(3) 0.107(5) -0.008(3) 0.006(3) 0.010(3)
C(10) 0.075(4) 0.064(4) 0.100(5) -0.020(3) 0.016(4) -0.016(4)
C(11) 0.094(4) 0.091(4) 0.070(4) -0.031(4) 0.004(3) -0.005(3)
C(12) 0.058(3) 0.064(3) 0.079(4) -0.010(3) -0.008(3) 0.007(3)
C(13) 0.044(2) 0.059(3) 0.068(3) -0.022(2) 0.007(2) 0.020(2)
C(14) 0.070(3) 0.061(3) 0.108(4) -0.027(3) 0.007(3) 0.011(3)
C(15) 0.094(4) 0.092(4) 0.094(4) -0.054(4) -0.008(4) 0.015(4)
C(16) 0.067(4) 0.120(5) 0.073(4) -0.050(4) -0.010(3) 0.032(4)
C(17) 0.063(3) 0.084(4) 0.092(4) -0.020(3) -0.004(3) 0.034(3)
C(18) 0.062(3) 0.066(3) 0.076(3) -0.030(3) -0.001(3) 0.020(3)
C(19) 0.041(3) 0.088(4) 0.069(3) -0.024(3) -0.004(2) 0.034(3)
C(20) 0.086(4) 0.124(6) 0.104(5) -0.059(4) -0.005(4) 0.045(5)
C(21) 0.101(5) 0.215(9) 0.105(7) -0.091(6) -0.012(5) 0.085(7)
C(22) 0.073(4) 0.24(1) 0.077(6) -0.062(6) -0.001(4) 0.039(6)
C(23) 0.111(5) 0.141(7) 0.090(5) -0.033(4) 0.028(4) 0.014(5)
C(24) 0.083(4) 0.102(5) 0.086(4) -0.018(3) 0.021(3) 0.030(4)

loop_
_atom_site_label
_atom_site_fract_x
_atom_site_fract_y
_atom_site_fract_z
_atom_site_U_iso_or_equiv
_atom_site_thermal_displace_type
_atom_site_calc_flag
_atom_site_calc_attached_atom
P(1) 0.1691(1) 0.33189(9) 0.4860(1) 0.0504(4) Uij ? ?
P(2) -0.0180(1) 0.21244(10) 0.5646(2) 0.0602(4) Uij ? ?
O(1) 0.1548(2) 0.4378(2) 0.4166(3) 0.0564(9) Uij ? ?
N(1) 0.0231(3) 0.3324(3) 0.5361(4) 0.048(1) Uij ? ?
C(1) 0.2912(4) 0.3284(3) 0.6536(5) 0.053(1) Uij ? ?
C(2) 0.2778(5) 0.2949(5) 0.7807(6) 0.086(2) Uij ? ?
C(3) 0.3731(6) 0.2972(5) 0.9063(7) 0.104(2) Uij ? ?
C(4) 0.4857(5) 0.3309(5) 0.8993(7) 0.084(2) Uij ? ?
C(5) 0.5035(5) 0.3594(5) 0.7700(7) 0.087(2) Uij ? ?
C(6) 0.4072(5) 0.3602(4) 0.6472(6) 0.078(2) Uij ? ?
C(7) 0.2298(4) 0.1953(3) 0.3551(5) 0.051(1) Uij ? ?
C(8) 0.3097(4) 0.0931(4) 0.4018(6) 0.067(2) Uij ? ?
C(9) 0.3576(5) -0.0068(4) 0.2940(7) 0.077(2) Uij ? ?
C(10) 0.3260(5) -0.0043(5) 0.1435(7) 0.083(2) Uij ? ?
C(11) 0.2467(6) 0.0950(5) 0.0960(6) 0.087(2) Uij ? ?
C(12) 0.1987(4) 0.1949(4) 0.2009(6) 0.071(2) Uij ? ?
C(13) -0.1812(4) 0.2188(4) 0.4498(5) 0.054(1) Uij ? ?
C(14) -0.2132(5) 0.1126(4) 0.3931(6) 0.078(2) Uij ? ?
C(15) -0.3345(6) 0.1106(5) 0.3089(6) 0.089(2) Uij ? ?
C(16) -0.4234(5) 0.2103(6) 0.2787(6) 0.081(2) Uij ? ?
C(17) -0.3949(5) 0.3160(5) 0.3323(6) 0.078(2) Uij ? ?
C(18) -0.2720(4) 0.3210(4) 0.4204(5) 0.065(2) Uij ? ?
C(19) -0.0747(4) 0.2634(5) 0.7578(5) 0.062(2) Uij ? ?
C(20) -0.0882(5) 0.1808(5) 0.8311(7) 0.096(2) Uij ? ?
C(21) -0.1242(7) 0.2119(8) 0.9786(9) 0.123(3) Uij ? ?
C(22) -0.1446(7) 0.3241(9) 1.0534(8) 0.124(3) Uij ? ?
C(23) -0.1333(6) 0.4075(7) 0.9822(8) 0.113(3) Uij ? ?
C(24) -0.0993(5) 0.3775(6) 0.8340(7) 0.088(2) Uij ? ?
H(1n) -0.0504 0.4224 0.5372 0.13(2) Uij ? ?
H(2) 0.1986 0.2694 0.7886 0.13(2) Uij ? ?
H(3) 0.3604 0.2770 0.9995 0.13(2) Uij ? ?
H(4) 0.5543 0.3321 0.9885 0.10(2) Uij ? ?
H(5) 0.5851 0.3806 0.7650 0.12(2) Uij ? ?
H(6) 0.4204 0.3807 0.5518 0.07(1) Uij ? ?
H(8) 0.3306 0.0915 0.5124 0.07(1) Uij ? ?
H(9) 0.4154 -0.0790 0.3285 0.09(2) Uij ? ?
H(10) 0.3610 -0.0750 0.0688 0.08(2) Uij ? ?
H(11) 0.2262 0.0963 -0.0151 0.10(2) Uij ? ?
H(12) 0.1414 0.2680 0.1655 0.07(1) Uij ? ?
H(14) -0.1468 0.0388 0.4126 0.10(2) Uij ? ?
H(15) -0.3577 0.0347 0.2715 0.14(2) Uij ? ?
H(16) -0.5097 0.2051 0.2173 0.09(2) Uij ? ?
H(17) -0.4613 0.3902 0.3101 0.07(1) Uij ? ?
H(18) -0.2500 0.3978 0.4639 0.07(1) Uij ? ?
H(20) -0.0710 0.0957 0.7741 0.07(1) Uij ? ?
H(21) -0.1338 0.1521 1.0304 0.16(3) Uij ? ?
H(22) -0.1692 0.3468 1.1605 0.14(2) Uij ? ?
H(23) -0.1496 0.4914 1.0361 0.15(3) Uij ? ?
H(24) -0.0958 0.4389 0.7798 0.12(2) Uij ? ?

loop_
_atom_type_symbol
_atom_type_oxidation_number
_atom_type_number_in_cell
_atom_type_scat_dispersion_real
_atom_type_scat_dispersion_imag
_atom_type_scat_source
C 0 48 0.018 0.009 'International Tables'
H 0 42 0.000 0.000 'International Tables'
N 0 2 0.031 0.018 'International Tables'
O 0 2 0.049 0.032 'International Tables'
P 0 4 0.295 0.434 'International Tables'

loop_
_geom_angle_atom_site_label_1
_geom_angle_atom_site_label_2
_geom_angle_atom_site_label_3
_geom_angle
_geom_angle_site_symmetry_1
_geom_angle_site_symmetry_2
_geom_angle_site_symmetry_3
_geom_angle_publ_flag
N(1) H(1n) O(1) 166.9(2) ? ? ? no
N(1) H(1n) O(1) 76.9(1) ? ? ? no
N(1) H(1n) N(1) 132.5(1) ? ? ? no
O(1) H(1n) O(1) 108.06(8) ? ? ? no
O(1) H(1n) N(1) 52.15(9) ? ? ? no
O(1) H(1n) N(1) 56.13(7) ? ? ? no
O(1) H(18) N(1) 65.14(8) ? ? ? no
O(1) H(24) N(1) 67.24(8) ? ? ? no

loop_
_geom_bond_atom_site_label_1
_geom_bond_atom_site_label_2
_geom_bond_distance
_geom_bond_site_symmetry_1
_geom_bond_site_symmetry_2
_geom_bond_publ_flag
P(1) O(1) 1.508(2) ? ? yes
P(1) N(1) 1.651(3) ? ? yes
P(1) C(1) 1.816(4) ? ? yes
P(1) C(7) 1.806(4) ? ? yes
P(2) N(1) 1.707(3) ? ? yes
P(2) C(13) 1.836(4) ? ? yes
P(2) C(19) 1.844(5) ? ? yes
N(1) H(1n) 1.130(3) ? ? no
C(1) C(2) 1.340(6) ? ? yes
C(1) C(6) 1.382(5) ? ? yes
C(2) C(3) 1.383(6) ? ? yes
C(2) H(2) 0.952(5) ? ? no
C(3) C(4) 1.359(7) ? ? yes
C(3) H(3) 0.951(6) ? ? no
C(4) C(5) 1.342(7) ? ? yes
C(4) H(4) 0.953(5) ? ? no
C(5) C(6) 1.373(6) ? ? yes
C(5) H(5) 0.950(5) ? ? no
C(6) H(6) 0.952(5) ? ? no
C(7) C(8) 1.383(5) ? ? yes
C(7) C(12) 1.377(6) ? ? yes
C(8) C(9) 1.386(6) ? ? yes
C(8) H(8) 0.952(5) ? ? no
C(9) C(10) 1.352(7) ? ? yes
C(9) H(9) 0.952(5) ? ? no
C(10) C(11) 1.357(7) ? ? yes
C(10) H(10) 0.951(5) ? ? no
C(11) C(12) 1.372(6) ? ? yes
C(11) H(11) 0.953(6) ? ? no
C(12) H(12) 0.953(5) ? ? no
C(13) C(14) 1.383(5) ? ? yes
C(13) C(18) 1.365(5) ? ? yes
C(14) C(15) 1.371(6) ? ? yes
C(14) H(14) 0.952(5) ? ? no
C(15) C(16) 1.338(6) ? ? yes
C(15) H(15) 0.952(6) ? ? no
C(16) C(17) 1.359(6) ? ? yes
C(16) H(16) 0.951(5) ? ? no
C(17) C(18) 1.404(6) ? ? yes
C(17) H(17) 0.952(5) ? ? no
C(18) H(18) 0.954(4) ? ? no
C(19) C(20) 1.361(6) ? ? yes
C(19) C(24) 1.361(6) ? ? yes
C(20) C(21) 1.380(8) ? ? yes
C(20) H(20) 0.956(7) ? ? no
C(21) C(22) 1.341(9) ? ? yes
C(21) H(21) 0.951(7) ? ? no
C(22) C(23) 1.350(9) ? ? yes
C(22) H(22) 0.953(8) ? ? no
C(23) C(24) 1.378(7) ? ? yes
C(23) H(23) 0.953(8) ? ? no
C(24) H(24) 0.952(6) ? ? no
